data_7241562
loop_
_publ_author_name
'Peloquin, Andrew J.'
'Kobra, Khadijatul'
'McMillen, Colin D.'
'Iacono, Scott T.'
'Pennington, William T.'

_publ_section_title
;
 Isolation of hydrazine oxidation products via halogen bonding: C--I bond
 scission and crystal polymorphism
;
_journal_issue 2
_journal_name_full CrystEngComm
_journal_page_first 419
_journal_page_last 426
_journal_paper_doi 10.1039/D0CE01568G
_journal_volume 23
_journal_year 2021
_chemical_formula_moiety 'C6 F4 I2, 0.5(C4 H12 N4)'
_chemical_formula_sum 'C8 H6 F4 I2 N2'
_chemical_formula_weight 459.95
_chemical_name_common 'bis(1,4-diiodo-2,3,5,6-tetrafluorobenzene) 1,4-dimethylhexahydro-s-tetrazine cocrystal'
_space_group_crystal_system triclinic
_space_group_IT_number 2
_space_group_name_Hall '-P 1'
_space_group_name_H-M_alt 'P -1'
_atom_sites_solution_hydrogens mixed
_atom_sites_solution_primary dual
_atom_sites_solution_secondary difmap
_audit_creation_method SHELXL-2016/6
_audit_update_record
;
2020-10-22 deposited with the CCDC.	2020-11-23 downloaded from the CCDC.
;
_cell_angle_alpha 81.638(3)
_cell_angle_beta 69.762(3)
_cell_angle_gamma 63.334(3)
_cell_formula_units_Z 2
_cell_length_a 8.6391(7)
_cell_length_b 8.8169(8)
_cell_length_c 9.5619(8)
_cell_measurement_reflns_used 9243
_cell_measurement_temperature 100(2)
_cell_measurement_theta_max 28.34
_cell_measurement_theta_min 2.27
_cell_volume 610.64(9)
_computing_cell_refinement 'Bruker SAINT'
_computing_data_collection 'Bruker APEX3'
_computing_data_reduction 'Bruker SAINT'
_computing_molecular_graphics 'Bruker SHELXTL'
_computing_publication_material 'Bruker SHELXTL'
_computing_structure_refinement 'SHELXL-2016/6 (Sheldrick, 2016)'
_computing_structure_solution 'SHELXT 2014/5 (Sheldrick, 2014)'
_diffrn_ambient_temperature 100(2)
_diffrn_measured_fraction_theta_full 0.990
_diffrn_measured_fraction_theta_max 0.991
_diffrn_measurement_device_type 'Bruker D8 Venture Photon 100'
_diffrn_measurement_method '\f and \w scans'
_diffrn_radiation_type MoK\a
_diffrn_radiation_wavelength 0.71073
_diffrn_reflns_av_R_equivalents 0.0228
_diffrn_reflns_av_unetI/netI 0.0093
_diffrn_reflns_Laue_measured_fraction_full 0.990
_diffrn_reflns_Laue_measured_fraction_max 0.991
_diffrn_reflns_limit_h_max 10
_diffrn_reflns_limit_h_min -10
_diffrn_reflns_limit_k_max 11
_diffrn_reflns_limit_k_min -11
_diffrn_reflns_limit_l_max 11
_diffrn_reflns_limit_l_min -11
_diffrn_reflns_number 31433
_diffrn_reflns_point_group_measured_fraction_full 0.990
_diffrn_reflns_point_group_measured_fraction_max 0.991
_diffrn_reflns_theta_full 25.242
_diffrn_reflns_theta_max 26.369
_diffrn_reflns_theta_min 2.270
_diffrn_source 'Incoatec I\mS'
_exptl_absorpt_coefficient_mu 5.175
_exptl_absorpt_correction_T_max 0.61
_exptl_absorpt_correction_T_min 0.50
_exptl_absorpt_correction_type multi-scan
_exptl_absorpt_process_details 'Bruker, SADABS'
_exptl_crystal_colour colourless
_exptl_crystal_density_diffrn 2.502
_exptl_crystal_density_meas ?
_exptl_crystal_density_method 'not measured'
_exptl_crystal_description block
_exptl_crystal_F_000 420
_exptl_crystal_size_max 0.222
_exptl_crystal_size_mid 0.204
_exptl_crystal_size_min 0.107
_exptl_transmission_factor_max 'not measured'
_exptl_transmission_factor_min 'not measured'
_refine_diff_density_max 0.824
_refine_diff_density_min -0.810
_refine_diff_density_rms 0.131
_refine_ls_extinction_method none
_refine_ls_goodness_of_fit_ref 1.307
_refine_ls_hydrogen_treatment mixed
_refine_ls_matrix_type full
_refine_ls_number_parameters 150
_refine_ls_number_reflns 2472
_refine_ls_number_restraints 0
_refine_ls_restrained_S_all 1.307
_refine_ls_R_factor_all 0.0199
_refine_ls_R_factor_gt 0.0196
_refine_ls_shift/su_max 0.000
_refine_ls_shift/su_mean 0.000
_refine_ls_structure_factor_coef Fsqd
_refine_ls_weighting_details 'w=1/[\s^2^(Fo^2^)+4.0013P] where P=(Fo^2^+2Fc^2^)/3'
_refine_ls_weighting_scheme calc
_refine_ls_wR_factor_gt 0.0559
_refine_ls_wR_factor_ref 0.0560
_reflns_Friedel_coverage 0.000
_reflns_number_gt 2426
_reflns_number_total 2472
_reflns_threshold_expression 'I > 2\s(I)'
_cod_data_source_file d0ce01568g2.cif
_cod_data_source_block (14-F4DIB)(14-DiMeTetz)
_cod_depositor_comments
;
The following automatic conversions were performed:

data item '_exptl_crystal_density_meas' value 'not measured' was
changed to '?' -- the value is perceived as not measured.

Automatic conversion script
Id: cif_fix_values 7556 2019-12-06 15:28:31Z antanas 

 Adding full bibliography for 7241557--7241566.cif.
;
_cod_database_code 7241562
_shelx_shelxl_version_number 2016/6
_shelx_space_group_comment
;
The symmetry employed for this shelxl refinement is uniquely defined
by the following loop, which should always be used as a source of
symmetry information in preference to the above space-group names.
They are only intended as comments.
;
_shelx_estimated_absorpt_t_min 0.393
_shelx_estimated_absorpt_t_max 0.607

loop_
_space_group_symop_operation_xyz
'x, y, z'
'-x, -y, -z'

loop_
_atom_site_label
_atom_site_type_symbol
_atom_site_fract_x
_atom_site_fract_y
_atom_site_fract_z
_atom_site_U_iso_or_equiv
_atom_site_adp_type
_atom_site_occupancy
_atom_site_site_symmetry_order
_atom_site_calc_flag
_atom_site_refinement_flags_posn
_atom_site_refinement_flags_adp
_atom_site_refinement_flags_occupancy
_atom_site_disorder_assembly
_atom_site_disorder_group
I1 I 0.83849(4) 0.21154(4) 0.21521(3) 0.01596(8) Uani 1 1 d . . . . .
F1 F 0.8584(4) 0.5413(4) 0.3005(3) 0.0210(6) Uani 1 1 d . . . . .
F2 F 0.9734(4) 0.7636(3) 0.1365(3) 0.0202(6) Uani 1 1 d . . . . .
C1 C 0.9374(6) 0.3818(5) 0.0874(5) 0.0151(8) Uani 1 1 d . . . . .
C2 C 0.9277(6) 0.5177(6) 0.1516(5) 0.0149(8) Uani 1 1 d . . . . .
C3 C 0.9870(6) 0.6337(5) 0.0666(5) 0.0150(8) Uani 1 1 d . . . . .
N1 N 0.6621(5) -0.0460(5) 0.5329(4) 0.0136(7) Uani 1 1 d . . . . .
N2 N 0.6515(5) 0.0089(5) 0.3852(4) 0.0146(7) Uani 1 1 d . . . . .
C7 C 0.5362(6) -0.1251(6) 0.6037(5) 0.0155(8) Uani 1 1 d . . . . .
H7A H 0.573910 -0.226508 0.544848 0.019 Uiso 1 1 calc R U . . .
H7B H 0.543768 -0.162981 0.704791 0.019 Uiso 1 1 calc R U . . .
C8 C 0.8511(6) -0.1662(6) 0.5196(5) 0.0200(9) Uani 1 1 d . . . . .
H8A H 0.885811 -0.265802 0.461574 0.030 Uiso 1 1 calc R U . . .
H8B H 0.861560 -0.201588 0.619259 0.030 Uiso 1 1 calc R U . . .
H8C H 0.932437 -0.111462 0.469265 0.030 Uiso 1 1 calc R U . . .
H1N2 H 0.684(7) -0.079(6) 0.336(5) 0.007(11) Uiso 1 1 d . . . . .
I2 I 0.59856(4) 0.20666(4) 0.73374(3) 0.01682(8) Uani 1 1 d . . . . .
F3 F 0.7383(4) 0.4943(3) 0.7237(3) 0.0203(6) Uani 1 1 d . . . . .
F4 F 0.3475(4) 0.2774(3) 1.0752(3) 0.0197(5) Uani 1 1 d . . . . .
C4 C 0.6198(6) 0.4943(6) 0.8603(5) 0.0152(8) Uani 1 1 d . . . . .
C5 C 0.5438(6) 0.3795(6) 0.8937(5) 0.0159(9) Uani 1 1 d . . . . .
C6 C 0.4249(6) 0.3868(5) 1.0356(5) 0.0151(8) Uani 1 1 d . . . . .

loop_
_atom_site_aniso_label
_atom_site_aniso_U_11
_atom_site_aniso_U_22
_atom_site_aniso_U_33
_atom_site_aniso_U_23
_atom_site_aniso_U_13
_atom_site_aniso_U_12
I1 0.01615(14) 0.01690(14) 0.01711(14) 0.00191(10) -0.00496(11) -0.00975(11)
F1 0.0252(14) 0.0261(14) 0.0131(12) -0.0034(10) -0.0002(11) -0.0154(12)
F2 0.0270(14) 0.0185(13) 0.0190(13) -0.0054(10) -0.0030(11) -0.0144(11)
C1 0.014(2) 0.014(2) 0.018(2) 0.0020(16) -0.0042(17) -0.0083(17)
C2 0.0090(19) 0.019(2) 0.015(2) -0.0030(17) -0.0021(16) -0.0047(16)
C3 0.014(2) 0.013(2) 0.020(2) -0.0030(16) -0.0056(17) -0.0062(16)
N1 0.0149(17) 0.0158(17) 0.0119(17) 0.0004(14) -0.0050(14) -0.0076(15)
N2 0.0169(18) 0.0160(18) 0.0115(17) -0.0002(14) -0.0039(14) -0.0079(15)
C7 0.017(2) 0.016(2) 0.016(2) 0.0017(16) -0.0065(17) -0.0092(18)
C8 0.016(2) 0.022(2) 0.023(2) -0.0036(18) -0.0075(18) -0.0064(19)
I2 0.01707(15) 0.01741(15) 0.01699(15) -0.00494(11) -0.00592(11) -0.00636(11)
F3 0.0219(14) 0.0234(14) 0.0153(13) -0.0028(10) -0.0023(11) -0.0112(11)
F4 0.0228(14) 0.0201(13) 0.0202(13) -0.0007(10) -0.0060(11) -0.0129(11)
C4 0.014(2) 0.018(2) 0.014(2) -0.0004(16) -0.0055(16) -0.0062(17)
C5 0.017(2) 0.015(2) 0.016(2) -0.0047(16) -0.0073(17) -0.0048(17)
C6 0.016(2) 0.015(2) 0.018(2) 0.0009(16) -0.0084(17) -0.0077(17)

loop_
_atom_type_symbol
_atom_type_description
_atom_type_scat_dispersion_real
_atom_type_scat_dispersion_imag
_atom_type_scat_source
C C 0.0033 0.0016 'International Tables Vol C Tables 4.2.6.8 and 6.1.1.4'
H H 0.0000 0.0000 'International Tables Vol C Tables 4.2.6.8 and 6.1.1.4'
F F 0.0171 0.0103 'International Tables Vol C Tables 4.2.6.8 and 6.1.1.4'
I I -0.4742 1.8119 'International Tables Vol C Tables 4.2.6.8 and 6.1.1.4'
N N 0.0061 0.0033 'International Tables Vol C Tables 4.2.6.8 and 6.1.1.4'

loop_
_geom_angle_atom_site_label_1
_geom_angle_atom_site_label_2
_geom_angle_atom_site_label_3
_geom_angle
_geom_angle_site_symmetry_1
_geom_angle_site_symmetry_3
_geom_angle_publ_flag
C2 C1 C3 116.5(4) . 2_765 ?
C2 C1 I1 121.7(3) . . ?
C3 C1 I1 121.8(3) 2_765 . ?
F1 C2 C1 120.5(4) . . ?
F1 C2 C3 117.9(4) . . ?
C1 C2 C3 121.7(4) . . ?
F2 C3 C2 118.6(4) . . ?
F2 C3 C1 119.5(4) . 2_765 ?
C2 C3 C1 121.9(4) . 2_765 ?
N2 N1 C8 108.4(3) . . ?
N2 N1 C7 109.3(3) . . ?
C8 N1 C7 111.2(3) . . ?
N1 N2 C7 109.1(3) . 2_656 ?
N1 N2 H1N2 107(3) . . ?
C7 N2 H1N2 110(3) 2_656 . ?
N2 C7 N1 111.9(4) 2_656 . ?
N2 C7 H7A 109.2 2_656 . ?
N1 C7 H7A 109.2 . . ?
N2 C7 H7B 109.2 2_656 . ?
N1 C7 H7B 109.2 . . ?
H7A C7 H7B 107.9 . . ?
N1 C8 H8A 109.5 . . ?
N1 C8 H8B 109.5 . . ?
H8A C8 H8B 109.5 . . ?
N1 C8 H8C 109.5 . . ?
H8A C8 H8C 109.5 . . ?
H8B C8 H8C 109.5 . . ?
F3 C4 C6 118.2(4) . 2_667 ?
F3 C4 C5 120.6(4) . . ?
C6 C4 C5 121.1(4) 2_667 . ?
C6 C5 C4 117.2(4) . . ?
C6 C5 I2 121.0(3) . . ?
C4 C5 I2 121.8(3) . . ?
F4 C6 C5 120.0(4) . . ?
F4 C6 C4 118.4(4) . 2_667 ?
C5 C6 C4 121.7(4) . 2_667 ?

loop_
_geom_bond_atom_site_label_1
_geom_bond_atom_site_label_2
_geom_bond_distance
_geom_bond_site_symmetry_2
_geom_bond_publ_flag
I1 C1 2.091(4) . ?
F1 C2 1.347(5) . ?
F2 C3 1.348(5) . ?
C1 C2 1.381(6) . ?
C1 C3 1.388(6) 2_765 ?
C2 C3 1.382(6) . ?
N1 N2 1.445(5) . ?
N1 C8 1.466(6) . ?
N1 C7 1.471(5) . ?
N2 C7 1.453(6) 2_656 ?
N2 H1N2 0.85(5) . ?
C7 H7A 0.9900 . ?
C7 H7B 0.9900 . ?
C8 H8A 0.9800 . ?
C8 H8B 0.9800 . ?
C8 H8C 0.9800 . ?
I2 C5 2.102(4) . ?
F3 C4 1.352(5) . ?
F4 C6 1.348(5) . ?
C4 C6 1.383(6) 2_667 ?
C4 C5 1.384(6) . ?
C5 C6 1.379(6) . ?

loop_
_geom_hbond_atom_site_label_D
_geom_hbond_atom_site_label_H
_geom_hbond_atom_site_label_A
_geom_hbond_distance_DH
_geom_hbond_distance_HA
_geom_hbond_distance_DA
_geom_hbond_angle_DHA
_geom_hbond_site_symmetry_A
C7 H7B F4 0.99 2.49 3.459(5) 164.4 2_657
C8 H8A F1 0.98 2.59 3.519(5) 158.7 1_545
N2 H1N2 F2 0.85(5) 2.48(5) 3.097(5) 130(4) 1_545

loop_
_geom_torsion_atom_site_label_1
_geom_torsion_atom_site_label_2
_geom_torsion_atom_site_label_3
_geom_torsion_atom_site_label_4
_geom_torsion
_geom_torsion_site_symmetry_1
_geom_torsion_site_symmetry_2
_geom_torsion_site_symmetry_3
_geom_torsion_site_symmetry_4
_geom_torsion_publ_flag
C3 C1 C2 F1 -179.2(4) 2_765 . . . ?
I1 C1 C2 F1 2.0(6) . . . . ?
C3 C1 C2 C3 1.2(7) 2_765 . . . ?
I1 C1 C2 C3 -177.6(3) . . . . ?
F1 C2 C3 F2 0.3(6) . . . . ?
C1 C2 C3 F2 179.9(4) . . . . ?
F1 C2 C3 C1 179.1(4) . . . 2_765 ?
C1 C2 C3 C1 -1.3(7) . . . 2_765 ?
C8 N1 N2 C7 178.7(3) . . . 2_656 ?
C7 N1 N2 C7 57.4(5) . . . 2_656 ?
N2 N1 C7 N2 -59.1(5) . . . 2_656 ?
C8 N1 C7 N2 -178.7(3) . . . 2_656 ?
F3 C4 C5 C6 179.7(4) . . . . ?
C6 C4 C5 C6 -1.2(7) 2_667 . . . ?
F3 C4 C5 I2 -2.6(6) . . . . ?
C6 C4 C5 I2 176.6(3) 2_667 . . . ?
C4 C5 C6 F4 -179.5(4) . . . . ?
I2 C5 C6 F4 2.7(6) . . . . ?
C4 C5 C6 C4 1.2(7) . . . 2_667 ?
I2 C5 C6 C4 -176.6(3) . . . 2_667 ?
